data_1549453
loop_
_publ_author_name
'Sharber, Seth A.'
'Shih, Kuo-Chih'
'Mann, Arielle'
'Frausto, Fanny'
'Haas, Terry E.'
'Nieh, Mu-Ping'
'Thomas, Samuel W.'

_publ_section_title
;
 Reversible mechanofluorochromism of aniline-terminated phenylene
 ethynylenes.
;
_journal_issue 24
_journal_name_full 'Chemical science'
_journal_page_first 5415
_journal_page_last 5426
_journal_paper_doi 10.1039/c8sc00980e
_journal_volume 9
_journal_year 2018
_chemical_formula_sum 'C46 H34 F10 N2 O4'
_chemical_formula_weight 868.75
_chemical_name_systematic A-2
_space_group_crystal_system triclinic
_space_group_IT_number 2
_space_group_name_Hall '-P 1'
_space_group_name_H-M_alt 'P -1'
_symmetry_space_group_name_Hall '-P 1'
_symmetry_space_group_name_H-M 'P -1'
_atom_sites_solution_hydrogens geom
_audit_creation_method SHELXL-2016/6
_audit_update_record
;
2018-02-28 deposited with the CCDC.
2018-05-24 downloaded from the CCDC.
;
_cell_angle_alpha 95.814(2)
_cell_angle_beta 92.348(2)
_cell_angle_gamma 93.463(2)
_cell_formula_units_Z 1
_cell_length_a 7.6139(6)
_cell_length_b 10.1143(8)
_cell_length_c 12.8470(10)
_cell_measurement_reflns_used 9913
_cell_measurement_temperature 100(2)
_cell_measurement_theta_max 37.36
_cell_measurement_theta_min 3.06
_cell_volume 981.35(13)
_computing_cell_refinement 'Bruker SAINT'
_computing_data_collection 'Bruker APEX2'
_computing_data_reduction 'Bruker SAINT'
_computing_structure_refinement 'SHELXL-2016/6 (Sheldrick, 2016)'
_computing_structure_solution 'SHELXT 2014/5 (Sheldrick, 2014)'
_diffrn_ambient_temperature 100(2)
_diffrn_measured_fraction_theta_full 0.996
_diffrn_measured_fraction_theta_max 0.994
_diffrn_measurement_device_type 'Bruker APEX-II CCD'
_diffrn_measurement_method '\f and \w scans'
_diffrn_radiation_type MoK\a
_diffrn_radiation_wavelength 0.71073
_diffrn_reflns_av_R_equivalents 0.0273
_diffrn_reflns_av_unetI/netI 0.0324
_diffrn_reflns_Laue_measured_fraction_full 0.996
_diffrn_reflns_Laue_measured_fraction_max 0.994
_diffrn_reflns_limit_h_max 12
_diffrn_reflns_limit_h_min -12
_diffrn_reflns_limit_k_max 17
_diffrn_reflns_limit_k_min -17
_diffrn_reflns_limit_l_max 21
_diffrn_reflns_limit_l_min -21
_diffrn_reflns_number 31384
_diffrn_reflns_point_group_measured_fraction_full 0.996
_diffrn_reflns_point_group_measured_fraction_max 0.994
_diffrn_reflns_theta_full 25.242
_diffrn_reflns_theta_max 37.394
_diffrn_reflns_theta_min 3.056
_exptl_absorpt_coefficient_mu 0.126
_exptl_absorpt_correction_type multi-scan
_exptl_absorpt_process_details SADABS
_exptl_crystal_colour Yellow
_exptl_crystal_density_diffrn 1.470
_exptl_crystal_description Prism
_exptl_crystal_F_000 446
_exptl_crystal_preparation Luminescent
_exptl_crystal_recrystallization_method 'Re-crystallisation from solvent: Chloroform'
_exptl_crystal_size_max 1.000
_exptl_crystal_size_mid 0.500
_exptl_crystal_size_min 0.500
_exptl_transmission_factor_max 0.9400
_exptl_transmission_factor_min 0.8850
_refine_diff_density_max 0.807
_refine_diff_density_min -0.238
_refine_diff_density_rms 0.088
_refine_ls_extinction_method none
_refine_ls_goodness_of_fit_ref 1.047
_refine_ls_hydrogen_treatment constr
_refine_ls_matrix_type full
_refine_ls_number_parameters 282
_refine_ls_number_reflns 10179
_refine_ls_number_restraints 0
_refine_ls_restrained_S_all 1.047
_refine_ls_R_factor_all 0.0746
_refine_ls_R_factor_gt 0.0538
_refine_ls_shift/su_max 0.001
_refine_ls_shift/su_mean 0.000
_refine_ls_structure_factor_coef Fsqd
_refine_ls_weighting_details 'w=1/[\s^2^(Fo^2^)+(0.0758P)^2^+0.3569P] where P=(Fo^2^+2Fc^2^)/3'
_refine_ls_weighting_scheme calc
_refine_ls_wR_factor_gt 0.1443
_refine_ls_wR_factor_ref 0.1567
_reflns_Friedel_coverage 0.000
_reflns_number_gt 7682
_reflns_number_total 10179
_reflns_threshold_expression 'I > 2\s(I)'
_cod_data_source_file c8sc00980e2.cif
_cod_data_source_block A-2_SS170131_0m_a
_cod_depositor_comments 'Adding full bibliography for 1549452--1549455.cif.'
_cod_database_code 1549453
_shelx_shelxl_version_number 2016/6
_shelx_space_group_comment
;
The symmetry employed for this shelxl refinement is uniquely defined
by the following loop, which should always be used as a source of
symmetry information in preference to the above space-group names.
They are only intended as comments.
;
_shelx_estimated_absorpt_t_min 0.885
_shelx_estimated_absorpt_t_max 0.940

loop_
_space_group_symop_operation_xyz
'x, y, z'
'-x, -y, -z'

loop_
_atom_site_label
_atom_site_type_symbol
_atom_site_fract_x
_atom_site_fract_y
_atom_site_fract_z
_atom_site_U_iso_or_equiv
_atom_site_adp_type
_atom_site_occupancy
_atom_site_site_symmetry_order
_atom_site_calc_flag
_atom_site_refinement_flags_posn
_atom_site_refinement_flags_adp
N1 N 0.23557(13) 1.34506(8) 0.86821(7) 0.01981(16) Uani 1 1 d . .
C1 C 0.35406(11) 0.41204(8) 0.46877(6) 0.01085(13) Uani 1 1 d . .
C2 C 0.33187(11) 0.53686(8) 0.52149(7) 0.01209(13) Uani 1 1 d . .
H2 H 0.216303 0.561323 0.536361 0.015 Uiso 1 1 calc R U
C3 C 0.47567(11) 0.62738(8) 0.55319(6) 0.01117(13) Uani 1 1 d . .
C11 C 0.18892(11) 0.32593(8) 0.44152(7) 0.01321(14) Uani 1 1 d . .
O11 O 0.05692(10) 0.33514(8) 0.49027(7) 0.02247(16) Uani 1 1 d . .
C12 C 0.05166(13) 0.14436(10) 0.33073(9) 0.02025(18) Uani 1 1 d . .
H12A H -0.032561 0.180966 0.282177 0.024 Uiso 1 1 calc R U
H12B H -0.009629 0.126158 0.394764 0.024 Uiso 1 1 calc R U
C51 C 0.33536(17) 1.36006(11) 1.05736(9) 0.0249(2) Uani 1 1 d . .
H51A H 0.412414 1.286964 1.042450 0.037 Uiso 1 1 calc R U
H51B H 0.289697 1.356332 1.127294 0.037 Uiso 1 1 calc R U
H51C H 0.402445 1.445339 1.054642 0.037 Uiso 1 1 calc R U
C50 C 0.18226(14) 1.34692(10) 0.97603(8) 0.01968(17) Uani 1 1 d . .
H50A H 0.110372 1.263714 0.983127 0.024 Uiso 1 1 calc R U
H50B H 0.106744 1.422221 0.991063 0.024 Uiso 1 1 calc R U
C41 C 0.08332(17) 1.50116(12) 0.76182(10) 0.0276(2) Uani 1 1 d . .
H41A H 0.099173 1.589546 0.737272 0.041 Uiso 1 1 calc R U
H41B H -0.017183 1.498950 0.807032 0.041 Uiso 1 1 calc R U
H41C H 0.061280 1.433876 0.701507 0.041 Uiso 1 1 calc R U
C40 C 0.24920(15) 1.47179(9) 0.82347(8) 0.01975(17) Uani 1 1 d . .
H40A H 0.349178 1.471782 0.776573 0.024 Uiso 1 1 calc R U
H40B H 0.275617 1.544207 0.880797 0.024 Uiso 1 1 calc R U
O12 O 0.20274(9) 0.23861(7) 0.35712(6) 0.01928(14) Uani 1 1 d . .
C13 C 0.11984(12) 0.01899(9) 0.27976(7) 0.01481(15) Uani 1 1 d . .
C14 C 0.16332(13) -0.08393(10) 0.33748(7) 0.01725(16) Uani 1 1 d . .
F14 F 0.14816(11) -0.06980(8) 0.44130(5) 0.03067(16) Uani 1 1 d . .
C15 C 0.22399(14) -0.20121(10) 0.29174(8) 0.01939(17) Uani 1 1 d . .
F15 F 0.26525(12) -0.29839(8) 0.34939(7) 0.03232(17) Uani 1 1 d . .
C16 C 0.24476(14) -0.21675(9) 0.18499(8) 0.01926(17) Uani 1 1 d . .
F16 F 0.30264(11) -0.32938(7) 0.13913(7) 0.03225(17) Uani 1 1 d . .
C17 C 0.20523(14) -0.11553(10) 0.12518(8) 0.01941(17) Uani 1 1 d . .
F17 F 0.22678(13) -0.13081(9) 0.02183(6) 0.03410(18) Uani 1 1 d . .
C18 C 0.14330(13) 0.00003(9) 0.17301(8) 0.01747(16) Uani 1 1 d . .
F18 F 0.10348(12) 0.09575(8) 0.11260(6) 0.03090(17) Uani 1 1 d . .
C31 C 0.44081(11) 0.75553(8) 0.60320(7) 0.01369(14) Uani 1 1 d . .
C32 C 0.40639(12) 0.86279(9) 0.64483(7) 0.01459(15) Uani 1 1 d . .
C33 C 0.36598(12) 0.98639(8) 0.69987(7) 0.01367(14) Uani 1 1 d . .
C34 C 0.35381(13) 1.10313(9) 0.65040(7) 0.01607(15) Uani 1 1 d . .
H34 H 0.374827 1.101286 0.577904 0.019 Uiso 1 1 calc R U
C35 C 0.31163(14) 1.22125(9) 0.70546(7) 0.01695(16) Uani 1 1 d . .
H35 H 0.304474 1.298820 0.669930 0.020 Uiso 1 1 calc R U
C36 C 0.27908(13) 1.22849(9) 0.81333(7) 0.01466(15) Uani 1 1 d . .
C37 C 0.29242(13) 1.11055(9) 0.86275(7) 0.01578(15) Uani 1 1 d . .
H37 H 0.271559 1.111694 0.935223 0.019 Uiso 1 1 calc R U
C38 C 0.33549(13) 0.99326(9) 0.80698(7) 0.01563(15) Uani 1 1 d . .
H38 H 0.344537 0.915670 0.842295 0.019 Uiso 1 1 calc R U

loop_
_atom_site_aniso_label
_atom_site_aniso_U_11
_atom_site_aniso_U_22
_atom_site_aniso_U_33
_atom_site_aniso_U_23
_atom_site_aniso_U_13
_atom_site_aniso_U_12
N1 0.0317(5) 0.0113(3) 0.0167(3) -0.0016(3) 0.0043(3) 0.0075(3)
C1 0.0088(3) 0.0098(3) 0.0136(3) -0.0010(2) 0.0002(2) 0.0009(2)
C2 0.0102(3) 0.0102(3) 0.0155(3) -0.0013(2) 0.0013(2) 0.0019(2)
C3 0.0109(3) 0.0093(3) 0.0130(3) -0.0013(2) 0.0009(2) 0.0017(2)
C11 0.0105(3) 0.0103(3) 0.0183(4) -0.0011(3) -0.0002(3) 0.0009(2)
O11 0.0118(3) 0.0211(3) 0.0324(4) -0.0079(3) 0.0061(3) -0.0019(2)
C12 0.0114(4) 0.0151(4) 0.0316(5) -0.0080(3) 0.0004(3) -0.0028(3)
C51 0.0304(5) 0.0221(4) 0.0208(4) -0.0041(4) -0.0016(4) 0.0024(4)
C50 0.0233(4) 0.0171(4) 0.0186(4) -0.0029(3) 0.0035(3) 0.0064(3)
C41 0.0310(6) 0.0244(5) 0.0282(5) 0.0021(4) -0.0009(4) 0.0110(4)
C40 0.0255(5) 0.0102(3) 0.0228(4) -0.0020(3) 0.0000(3) 0.0028(3)
O12 0.0132(3) 0.0179(3) 0.0238(3) -0.0089(2) 0.0028(2) -0.0049(2)
C13 0.0127(3) 0.0129(3) 0.0178(4) -0.0019(3) -0.0006(3) -0.0013(3)
C14 0.0180(4) 0.0192(4) 0.0140(3) 0.0003(3) -0.0002(3) -0.0005(3)
F14 0.0395(4) 0.0384(4) 0.0138(3) 0.0016(3) 0.0013(3) 0.0010(3)
C15 0.0216(4) 0.0155(4) 0.0217(4) 0.0051(3) -0.0008(3) 0.0018(3)
F15 0.0384(4) 0.0245(3) 0.0366(4) 0.0151(3) -0.0028(3) 0.0061(3)
C16 0.0202(4) 0.0133(4) 0.0236(4) -0.0022(3) 0.0024(3) 0.0016(3)
F16 0.0349(4) 0.0176(3) 0.0428(4) -0.0084(3) 0.0074(3) 0.0063(3)
C17 0.0233(4) 0.0196(4) 0.0148(4) -0.0009(3) 0.0033(3) -0.0001(3)
F17 0.0491(5) 0.0374(4) 0.0155(3) -0.0016(3) 0.0087(3) 0.0025(3)
C18 0.0202(4) 0.0147(4) 0.0176(4) 0.0034(3) -0.0003(3) 0.0003(3)
F18 0.0422(4) 0.0241(3) 0.0289(4) 0.0136(3) 0.0003(3) 0.0057(3)
C31 0.0119(3) 0.0114(3) 0.0172(4) -0.0021(3) 0.0014(3) 0.0017(2)
C32 0.0122(3) 0.0122(3) 0.0186(4) -0.0029(3) 0.0014(3) 0.0018(3)
C33 0.0127(3) 0.0102(3) 0.0173(4) -0.0032(3) 0.0010(3) 0.0015(2)
C34 0.0198(4) 0.0131(3) 0.0149(3) -0.0022(3) 0.0025(3) 0.0029(3)
C35 0.0239(4) 0.0114(3) 0.0157(4) -0.0001(3) 0.0023(3) 0.0043(3)
C36 0.0173(4) 0.0106(3) 0.0157(3) -0.0021(3) 0.0011(3) 0.0034(3)
C37 0.0209(4) 0.0116(3) 0.0147(3) -0.0011(3) 0.0023(3) 0.0035(3)
C38 0.0189(4) 0.0106(3) 0.0172(4) -0.0006(3) 0.0017(3) 0.0025(3)

loop_
_atom_type_symbol
_atom_type_description
_atom_type_scat_dispersion_real
_atom_type_scat_dispersion_imag
_atom_type_scat_source
C C 0.0033 0.0016 'International Tables Vol C Tables 4.2.6.8 and 6.1.1.4'
H H 0.0000 0.0000 'International Tables Vol C Tables 4.2.6.8 and 6.1.1.4'
F F 0.0171 0.0103 'International Tables Vol C Tables 4.2.6.8 and 6.1.1.4'
N N 0.0061 0.0033 'International Tables Vol C Tables 4.2.6.8 and 6.1.1.4'
O O 0.0106 0.0060 'International Tables Vol C Tables 4.2.6.8 and 6.1.1.4'

loop_
_geom_angle_atom_site_label_1
_geom_angle_atom_site_label_2
_geom_angle_atom_site_label_3
_geom_angle
_geom_angle_site_symmetry_1
_geom_angle_site_symmetry_3
C36 N1 C40 121.79(8) . .
C36 N1 C50 120.75(8) . .
C40 N1 C50 117.39(8) . .
C2 C1 C3 120.27(7) . 2_666
C2 C1 C11 115.62(7) . .
C3 C1 C11 124.09(7) 2_666 .
C1 C2 C3 121.77(8) . .
C1 C2 H2 119.1 . .
C3 C2 H2 119.1 . .
C2 C3 C1 117.96(7) . 2_666
C2 C3 C31 118.19(7) . .
C1 C3 C31 123.83(8) 2_666 .
O11 C11 O12 123.87(8) . .
O11 C11 C1 123.37(8) . .
O12 C11 C1 112.75(7) . .
O12 C12 C13 107.21(7) . .
O12 C12 H12A 110.3 . .
C13 C12 H12A 110.3 . .
O12 C12 H12B 110.3 . .
C13 C12 H12B 110.3 . .
H12A C12 H12B 108.5 . .
C50 C51 H51A 109.5 . .
C50 C51 H51B 109.5 . .
H51A C51 H51B 109.5 . .
C50 C51 H51C 109.5 . .
H51A C51 H51C 109.5 . .
H51B C51 H51C 109.5 . .
N1 C50 C51 114.16(9) . .
N1 C50 H50A 108.7 . .
C51 C50 H50A 108.7 . .
N1 C50 H50B 108.7 . .
C51 C50 H50B 108.7 . .
H50A C50 H50B 107.6 . .
C40 C41 H41A 109.5 . .
C40 C41 H41B 109.5 . .
H41A C41 H41B 109.5 . .
C40 C41 H41C 109.5 . .
H41A C41 H41C 109.5 . .
H41B C41 H41C 109.5 . .
N1 C40 C41 113.77(9) . .
N1 C40 H40A 108.8 . .
C41 C40 H40A 108.8 . .
N1 C40 H40B 108.8 . .
C41 C40 H40B 108.8 . .
H40A C40 H40B 107.7 . .
C11 O12 C12 115.82(7) . .
C18 C13 C14 116.61(8) . .
C18 C13 C12 121.95(9) . .
C14 C13 C12 121.44(9) . .
F14 C14 C15 118.34(9) . .
F14 C14 C13 119.31(9) . .
C15 C14 C13 122.35(9) . .
F15 C15 C16 119.64(9) . .
F15 C15 C14 120.99(10) . .
C16 C15 C14 119.37(9) . .
F16 C16 C17 119.74(10) . .
F16 C16 C15 120.37(10) . .
C17 C16 C15 119.90(9) . .
F17 C17 C16 119.63(9) . .
F17 C17 C18 120.98(10) . .
C16 C17 C18 119.39(9) . .
F18 C18 C17 118.01(9) . .
F18 C18 C13 119.61(9) . .
C17 C18 C13 122.38(9) . .
C32 C31 C3 178.16(9) . .
C31 C32 C33 176.61(10) . .
C38 C33 C34 117.76(8) . .
C38 C33 C32 119.81(8) . .
C34 C33 C32 122.42(8) . .
C35 C34 C33 121.18(8) . .
C35 C34 H34 119.4 . .
C33 C34 H34 119.4 . .
C34 C35 C36 121.32(8) . .
C34 C35 H35 119.3 . .
C36 C35 H35 119.3 . .
N1 C36 C35 121.62(8) . .
N1 C36 C37 121.21(8) . .
C35 C36 C37 117.17(8) . .
C38 C37 C36 120.97(8) . .
C38 C37 H37 119.5 . .
C36 C37 H37 119.5 . .
C37 C38 C33 121.60(8) . .
C37 C38 H38 119.2 . .
C33 C38 H38 119.2 . .

loop_
_geom_bond_atom_site_label_1
_geom_bond_atom_site_label_2
_geom_bond_distance
_geom_bond_site_symmetry_2
N1 C36 1.3765(11) .
N1 C40 1.4567(13) .
N1 C50 1.4580(13) .
C1 C2 1.3939(11) .
C1 C3 1.4103(11) 2_666
C1 C11 1.4940(12) .
C2 C3 1.4034(12) .
C2 H2 0.9500 .
C3 C31 1.4318(11) .
C11 O11 1.2092(11) .
C11 O12 1.3390(11) .
C12 O12 1.4550(12) .
C12 C13 1.4985(13) .
C12 H12A 0.9900 .
C12 H12B 0.9900 .
C51 C50 1.5237(16) .
C51 H51A 0.9800 .
C51 H51B 0.9800 .
C51 H51C 0.9800 .
C50 H50A 0.9900 .
C50 H50B 0.9900 .
C41 C40 1.5237(16) .
C41 H41A 0.9800 .
C41 H41B 0.9800 .
C41 H41C 0.9800 .
C40 H40A 0.9900 .
C40 H40B 0.9900 .
C13 C18 1.3857(14) .
C13 C14 1.3861(14) .
C14 F14 1.3374(12) .
C14 C15 1.3831(14) .
C15 F15 1.3338(12) .
C15 C16 1.3812(15) .
C16 F16 1.3360(12) .
C16 C17 1.3808(15) .
C17 F17 1.3391(12) .
C17 C18 1.3824(14) .
C18 F18 1.3417(12) .
C31 C32 1.2083(12) .
C32 C33 1.4292(12) .
C33 C38 1.4004(13) .
C33 C34 1.4025(13) .
C34 C35 1.3872(12) .
C34 H34 0.9500 .
C35 C36 1.4132(13) .
C35 H35 0.9500 .
C36 C37 1.4139(13) .
C37 C38 1.3864(12) .
C37 H37 0.9500 .
C38 H38 0.9500 .
